data_7012170
loop_
_publ_author_name
'Li, Yat'
'Wong, Wing-Tak'

_publ_section_title
;
 Tetraosmium carbonyl clusters containing &#x00B5;-NH2 amido ligands:
 syntheses, crystal structures and reactivities
;
_journal_issue 3
_journal_name_full 'Dalton Transactions'
_journal_page_first 398
_journal_paper_doi 10.1039/b208321c
_journal_year 2003
_chemical_formula_moiety 'C11 H4 Br N O11 Os4 '
_chemical_formula_sum 'C11 H4 Br N O11 Os4'
_chemical_formula_weight 1166.86
_space_group_IT_number 14
_symmetry_cell_setting monoclinic
_symmetry_Int_Tables_number 14
_symmetry_space_group_name_Hall '-P 2ybc'
_symmetry_space_group_name_H-M 'P 1 21/c 1'
_audit_creation_date 'Thu Oct 13 16:55:40 2000'
_audit_creation_method 'from TEXRAY.INF file'
_cell_angle_alpha 90
_cell_angle_beta 93.12(1)
_cell_angle_gamma 90
_cell_formula_units_Z 4
_cell_length_a 8.985(1)
_cell_length_b 9.147(1)
_cell_length_c 24.149(2)
_cell_measurement_reflns_used 0
_cell_measurement_temperature 298.2
_cell_measurement_theta_max 0.0
_cell_measurement_theta_min 0.0
_cell_volume 1981.8(4)
_computing_cell_refinement 'MSC/AFC Diffractometer Control'
_computing_data_collection 'MSC/AFC Diffractometer Control'
_computing_data_reduction teXsan
_computing_publication_material teXsan
_computing_structure_refinement teXsan
_computing_structure_solution SHELXS86
_diffrn_ambient_temperature 298.2
_diffrn_measured_fraction_theta_full 27.5
_diffrn_measured_fraction_theta_max 27.5
_diffrn_measurement_device unknown
_diffrn_measurement_method '\w and \f scans'
_diffrn_orient_matrix_UB_11 0.00000
_diffrn_orient_matrix_UB_12 0.00000
_diffrn_orient_matrix_UB_13 0.00000
_diffrn_orient_matrix_UB_21 0.00000
_diffrn_orient_matrix_UB_22 0.00000
_diffrn_orient_matrix_UB_23 0.00000
_diffrn_orient_matrix_UB_31 0.00000
_diffrn_orient_matrix_UB_32 0.00000
_diffrn_orient_matrix_UB_33 0.00000
_diffrn_radiation_detector 'Bruker SMART 1K CCD Detector'
_diffrn_radiation_monochromator graphite
_diffrn_radiation_source 'X-ray tube'
_diffrn_radiation_type MoK\a
_diffrn_radiation_wavelength 0.7107
_diffrn_reflns_av_R_equivalents 0.072
_diffrn_reflns_limit_h_max 11
_diffrn_reflns_limit_h_min -11
_diffrn_reflns_limit_k_max 6
_diffrn_reflns_limit_k_min -11
_diffrn_reflns_limit_l_max 31
_diffrn_reflns_limit_l_min -30
_diffrn_reflns_number 12406
_diffrn_reflns_reduction_process 'SAINT+ (Bruker, 1999)'
_diffrn_reflns_theta_full 27.5
_diffrn_reflns_theta_max 27.5
_diffrn_reflns_theta_min 2.5
_diffrn_standards_decay_% 0.00
_diffrn_standards_interval_count 0
_diffrn_standards_number 0
_exptl_absorpt_coefficient_mu 27.624
_exptl_absorpt_correction_T_max 0.083
_exptl_absorpt_correction_T_min 0.001
_exptl_absorpt_correction_type multi-scan
_exptl_absorpt_process_details SADABS
_exptl_crystal_colour yellow
_exptl_crystal_density_diffrn 3.911
_exptl_crystal_density_method 'not measured'
_exptl_crystal_description plate
_exptl_crystal_F_000 2016.00
_exptl_crystal_size_max 0.270
_exptl_crystal_size_mid 0.210
_exptl_crystal_size_min 0.090
_refine_diff_density_max 3.59
_refine_diff_density_min -2.88
_refine_ls_extinction_method none
_refine_ls_goodness_of_fit_ref 1.537
_refine_ls_hydrogen_treatment constr
_refine_ls_matrix_type full
_refine_ls_number_parameters 193
_refine_ls_number_reflns 2800
_refine_ls_number_restraints 0
_refine_ls_R_factor_gt 0.0658
_refine_ls_shift/su_max 0.0805
_refine_ls_structure_factor_coef F
_refine_ls_weighting_scheme sigma
_refine_ls_wR_factor_ref 0.0480
_reflns_number_gt 2800
_reflns_number_total 4749
_reflns_threshold_expression I>\1.5\s(I)
_cod_data_source_file b208321c.txt
_cod_data_source_block wt0525w_Yat099_compound_6
_cod_depositor_comments
;
The following automatic conversions were performed:

'_atom_site_thermal_displace_type' tag value 'Uij' was replaced with
'Uani' value 32 times.

Automatic conversion script
Id: cif_fix_values 1646 2011-03-28 12:23:43Z adriana 
;
_cod_original_sg_symbol_H-M 'P 21/c     '
_cod_original_formula_sum 'C11 H4 Br N O11 Os4 '
_cod_database_code 7012170

loop_
_symmetry_equiv_pos_as_xyz
'   +x,   +y,   +z'
'   -x,1/2+y,1/2-z'
'   -x,   -y,   -z'
'   +x,1/2-y,1/2+z'

loop_
_atom_site_aniso_label
_atom_site_aniso_U_11
_atom_site_aniso_U_22
_atom_site_aniso_U_33
_atom_site_aniso_U_12
_atom_site_aniso_U_13
_atom_site_aniso_U_23
Os(1) 0.0303(5) 0.0270(5) 0.0346(6) -0.0013(4) -0.0013(4) -0.0013(5)
Os(2) 0.0336(5) 0.0271(5) 0.0325(6) 0.0020(4) -0.0055(4) 0.0003(5)
Os(3) 0.0300(4) 0.0255(4) 0.0321(5) 0.0010(4) 0.0020(4) 0.0028(5)
Os(4) 0.0343(5) 0.0370(6) 0.0347(6) 0.0022(4) 0.0056(5) -0.0031(5)
Br(1) 0.064(2) 0.028(1) 0.046(2) 0.001(1) 0.010(1) -0.0076(10)
O(1) 0.06(1) 0.020(9) 0.09(2) 0.018(9) 0.01(1) -0.02(1)
O(2) 0.08(1) 0.05(1) 0.11(2) 0.00(1) -0.02(1) -0.03(1)
O(3) 0.048(10) 0.08(1) 0.04(1) 0.00(1) -0.039(9) -0.01(1)
O(4) 0.07(1) 0.07(1) 0.05(1) 0.01(1) 0.00(1) 0.01(1)
O(5) 0.05(1) 0.02(1) 0.18(2) 0.009(9) 0.01(1) -0.01(1)
O(6) 0.06(1) 0.06(1) 0.07(2) -0.01(1) -0.01(1) 0.01(1)
O(7) 0.05(1) 0.05(1) 0.13(2) -0.008(10) -0.02(1) 0.02(1)
O(8) 0.025(9) 0.05(1) 0.17(2) -0.007(9) 0.03(1) 0.02(1)
O(9) 0.026(9) 0.06(1) 0.13(2) -0.001(9) 0.01(1) -0.02(1)
O(10) 0.06(1) 0.09(2) 0.20(3) 0.04(1) 0.06(2) -0.02(2)
O(11) 0.08(1) 0.07(1) 0.05(1) -0.02(1) 0.01(1) 0.00(1)

loop_
_atom_site_label
_atom_site_fract_x
_atom_site_fract_y
_atom_site_fract_z
_atom_site_U_iso_or_equiv
_atom_site_thermal_displace_type
_atom_site_calc_flag
_atom_site_calc_attached_atom
Os(1) 0.02797(9) 0.7233(1) 0.37888(4) 0.0308(3) Uani ? ?
Os(2) 0.30708(10) 0.7710(1) 0.44695(4) 0.0313(3) Uani ? ?
Os(3) 0.13286(10) 1.0060(1) 0.38745(4) 0.0292(2) Uani ? ?
Os(4) 0.3072(1) 0.8158(1) 0.33274(5) 0.0352(3) Uani ? ?
Br(1) 0.0977(3) 1.2317(3) 0.4479(1) 0.0457(7) Uani ? ?
O(1) 0.143(2) 0.438(1) 0.3276(7) 0.058(6) Uani ? ?
O(2) -0.209(1) 0.559(2) 0.4290(7) 0.079(8) Uani ? ?
O(3) -0.164(2) 0.769(2) 0.2727(7) 0.058(6) Uani ? ?
O(4) 0.289(2) 0.777(2) 0.5698(8) 0.064(7) Uani ? ?
O(5) 0.429(2) 0.465(2) 0.4396(10) 0.083(8) Uani ? ?
O(6) 0.617(2) 0.899(2) 0.4569(8) 0.064(7) Uani ? ?
O(7) -0.065(2) 1.114(2) 0.2919(9) 0.076(8) Uani ? ?
O(8) 0.394(2) 1.186(2) 0.3480(9) 0.082(7) Uani ? ?
O(9) 0.612(2) 0.937(2) 0.3316(9) 0.072(7) Uani ? ?
O(10) 0.443(2) 0.521(3) 0.294(1) 0.12(1) Uani ? ?
O(11) 0.210(2) 0.917(2) 0.2179(8) 0.065(7) Uani ? ?
N(1) -0.046(2) 0.921(2) 0.4216(8) 0.040(5) Uani ? ?
C(1) 0.113(3) 0.554(2) 0.345(1) 0.061(8) Uani ? ?
C(2) -0.113(2) 0.623(3) 0.417(1) 0.067(9) Uani ? ?
C(3) -0.093(3) 0.749(3) 0.308(1) 0.046(7) Uani ? ?
C(4) 0.290(2) 0.775(3) 0.525(1) 0.032(6) Uani ? ?
C(5) 0.394(3) 0.581(3) 0.443(1) 0.037(6) Uani ? ?
C(6) 0.499(3) 0.849(3) 0.452(1) 0.041(6) Uani ? ?
C(7) 0.016(3) 1.079(3) 0.325(1) 0.037(6) Uani ? ?
C(8) 0.295(3) 1.111(3) 0.361(1) 0.057(8) Uani ? ?
C(9) 0.499(3) 0.888(3) 0.328(1) 0.046(7) Uani ? ?
C(10) 0.396(3) 0.618(4) 0.307(1) 0.065(9) Uani ? ?
C(11) 0.245(2) 0.869(3) 0.262(1) 0.041(6) Uani ? ?
H(1) 0.2506 0.9582 0.4532 0.0608 Uani ? ?
H(2) 0.1392 0.6589 0.4414 0.0608 Uani ? ?
H(3) -0.1288 0.9557 0.4103 0.0482 Uani ? ?
H(4) -0.0419 0.9176 0.4565 0.0482 Uani ? ?

loop_
_atom_type_symbol
_atom_type_oxidation_number
_atom_type_number_in_cell
_atom_type_scat_dispersion_real
_atom_type_scat_dispersion_imag
_atom_type_scat_source
Os 0 16 -1.216 7.603 'International Tables'
N 0 4 0.006 0.003 'International Tables'
O 0 44 0.011 0.006 'International Tables'
C 0 44 0.003 0.002 'International Tables'
H 0 16 0.000 0.000 'International Tables'
Br 0 4 -0.290 2.459 'International Tables'

loop_
_geom_angle_atom_site_label_1
_geom_angle_atom_site_label_2
_geom_angle_atom_site_label_3
_geom_angle
_geom_angle_site_symmetry_1
_geom_angle_site_symmetry_2
_geom_angle_site_symmetry_3
_geom_angle_publ_flag
Os(2) Os(1) Os(3) 62.83(4) ? ? ? yes
Os(2) Os(1) Os(4) 56.61(4) ? ? ? yes
Os(2) Os(1) N(1) 83.5(5) ? ? ? yes
Os(2) Os(1) C(1) 90(1) ? ? ? yes
Os(2) Os(1) C(2) 112(1) ? ? ? yes
Os(2) Os(1) C(3) 150.2(9) ? ? ? yes
Os(3) Os(1) Os(4) 57.35(4) ? ? ? yes
Os(3) Os(1) N(1) 45.9(6) ? ? ? yes
Os(3) Os(1) C(1) 130.1(10) ? ? ? yes
Os(3) Os(1) C(2) 131(1) ? ? ? yes
Os(3) Os(1) C(3) 96.9(10) ? ? ? yes
Os(4) Os(1) N(1) 103.1(6) ? ? ? yes
Os(4) Os(1) C(1) 72.8(10) ? ? ? yes
Os(4) Os(1) C(2) 163(1) ? ? ? yes
Os(4) Os(1) C(3) 94.5(9) ? ? ? yes
N(1) Os(1) C(1) 174(1) ? ? ? yes
N(1) Os(1) C(2) 86(1) ? ? ? yes
N(1) Os(1) C(3) 97(1) ? ? ? yes
C(1) Os(1) C(2) 96(1) ? ? ? yes
C(1) Os(1) C(3) 86(1) ? ? ? yes
C(2) Os(1) C(3) 97(1) ? ? ? yes
Os(1) Os(2) Os(3) 55.32(4) ? ? ? yes
Os(1) Os(2) Os(4) 61.14(4) ? ? ? yes
Os(1) Os(2) C(4) 116.3(8) ? ? ? yes
Os(1) Os(2) C(5) 100.0(8) ? ? ? yes
Os(1) Os(2) C(6) 147.6(9) ? ? ? yes
Os(3) Os(2) Os(4) 56.35(4) ? ? ? yes
Os(3) Os(2) C(4) 113.2(9) ? ? ? yes
Os(3) Os(2) C(5) 146.9(9) ? ? ? yes
Os(3) Os(2) C(6) 102.4(9) ? ? ? yes
Os(4) Os(2) C(4) 169.3(9) ? ? ? yes
Os(4) Os(2) C(5) 93.7(9) ? ? ? yes
Os(4) Os(2) C(6) 87.3(10) ? ? ? yes
C(4) Os(2) C(5) 97(1) ? ? ? yes
C(4) Os(2) C(6) 93(1) ? ? ? yes
C(5) Os(2) C(6) 88(1) ? ? ? yes
Os(1) Os(3) Os(2) 61.85(4) ? ? ? yes
Os(1) Os(3) Os(4) 64.43(4) ? ? ? yes
Os(1) Os(3) Br(1) 138.39(9) ? ? ? yes
Os(1) Os(3) N(1) 52.4(7) ? ? ? yes
Os(1) Os(3) C(7) 95.6(9) ? ? ? yes
Os(1) Os(3) C(8) 136(1) ? ? ? yes
Os(2) Os(3) Os(4) 58.24(4) ? ? ? yes
Os(2) Os(3) Br(1) 112.62(9) ? ? ? yes
Os(2) Os(3) N(1) 86.3(6) ? ? ? yes
Os(2) Os(3) C(7) 152.0(9) ? ? ? yes
Os(2) Os(3) C(8) 97.6(10) ? ? ? yes
Os(4) Os(3) Br(1) 151.96(9) ? ? ? yes
Os(4) Os(3) N(1) 116.6(7) ? ? ? yes
Os(4) Os(3) C(7) 98.3(9) ? ? ? yes
Os(4) Os(3) C(8) 71(1) ? ? ? yes
Br(1) Os(3) N(1) 87.1(7) ? ? ? yes
Br(1) Os(3) C(7) 95.2(9) ? ? ? yes
Br(1) Os(3) C(8) 84(1) ? ? ? yes
N(1) Os(3) C(7) 92(1) ? ? ? yes
N(1) Os(3) C(8) 171(1) ? ? ? yes
C(7) Os(3) C(8) 87(1) ? ? ? yes
Os(1) Os(4) Os(2) 62.24(4) ? ? ? yes
Os(1) Os(4) Os(3) 58.22(4) ? ? ? yes
Os(1) Os(4) C(9) 161(1) ? ? ? yes
Os(1) Os(4) C(10) 102(1) ? ? ? yes
Os(1) Os(4) C(11) 102.1(9) ? ? ? yes
Os(2) Os(4) Os(3) 65.40(4) ? ? ? yes
Os(2) Os(4) C(9) 99.7(10) ? ? ? yes
Os(2) Os(4) C(10) 100(1) ? ? ? yes
Os(2) Os(4) C(11) 160.9(9) ? ? ? yes
Os(3) Os(4) C(9) 111(1) ? ? ? yes
Os(3) Os(4) C(10) 159(1) ? ? ? yes
Os(3) Os(4) C(11) 97.5(9) ? ? ? yes
C(9) Os(4) C(10) 85(1) ? ? ? yes
C(9) Os(4) C(11) 94(1) ? ? ? yes
C(10) Os(4) C(11) 93(1) ? ? ? yes
Os(1) N(1) Os(3) 81.7(8) ? ? ? yes
Os(1) C(1) O(1) 168(2) ? ? ? yes
Os(1) C(2) O(2) 164(3) ? ? ? yes
Os(1) C(3) O(3) 174(3) ? ? ? yes
Os(2) C(4) O(4) 175(2) ? ? ? yes
Os(2) C(5) O(5) 172(2) ? ? ? yes
Os(2) C(6) O(6) 176(3) ? ? ? yes
Os(3) C(7) O(7) 171(2) ? ? ? yes
Os(3) C(8) O(8) 174(3) ? ? ? yes
Os(4) C(9) O(9) 170(3) ? ? ? yes
Os(4) C(10) O(10) 178(3) ? ? ? yes
Os(4) C(11) O(11) 173(2) ? ? ? yes
Os(2) Os(1) H(2) 36.21 ? ? ? yes
Os(3) Os(1) H(2) 94.00 ? ? ? yes
Os(4) Os(1) H(2) 88.09 ? ? ? yes
N(1) Os(1) H(2) 92.43 ? ? ? yes
C(1) Os(1) H(2) 83.48 ? ? ? yes
C(2) Os(1) H(2) 77.73 ? ? ? yes
C(3) Os(1) H(2) 168.37 ? ? ? yes
Os(1) Os(2) H(1) 87.24 ? ? ? yes
Os(1) Os(2) H(2) 37.09 ? ? ? yes
Os(3) Os(2) H(1) 37.71 ? ? ? yes
Os(3) Os(2) H(2) 87.68 ? ? ? yes
Os(4) Os(2) H(1) 87.58 ? ? ? yes
Os(4) Os(2) H(2) 93.13 ? ? ? yes
C(4) Os(2) H(1) 81.84 ? ? ? yes
C(4) Os(2) H(2) 88.51 ? ? ? yes
C(5) Os(2) H(1) 172.33 ? ? ? yes
C(5) Os(2) H(2) 79.68 ? ? ? yes
C(6) Os(2) H(1) 84.07 ? ? ? yes
C(6) Os(2) H(2) 168.10 ? ? ? yes
H(1) Os(2) H(2) 107.83 ? ? ? yes
Os(1) Os(3) H(1) 91.10 ? ? ? yes
Os(2) Os(3) H(1) 35.09 ? ? ? yes
Os(4) Os(3) H(1) 87.12 ? ? ? yes
Br(1) Os(3) H(1) 77.91 ? ? ? yes
N(1) Os(3) H(1) 89.39 ? ? ? yes
C(7) Os(3) H(1) 172.77 ? ? ? yes
C(8) Os(3) H(1) 89.46 ? ? ? yes
Os(1) N(1) H(3) 115.92 ? ? ? yes
Os(1) N(1) H(4) 115.89 ? ? ? yes
Os(3) N(1) H(3) 115.94 ? ? ? yes
Os(3) N(1) H(4) 115.90 ? ? ? yes
H(3) N(1) H(4) 109.42 ? ? ? yes

loop_
_geom_bond_atom_site_label_1
_geom_bond_atom_site_label_2
_geom_bond_distance
_geom_bond_site_symmetry_1
_geom_bond_site_symmetry_2
_geom_bond_publ_flag
Os(1) Os(2) 2.955(2) ? ? yes
Os(1) Os(3) 2.756(2) ? ? yes
Os(1) Os(4) 2.925(2) ? ? yes
Os(1) N(1) 2.21(2) ? ? yes
Os(1) C(1) 1.93(1) ? ? yes
Os(1) C(2) 1.85(1) ? ? yes
Os(1) C(3) 1.99(3) ? ? yes
Os(2) Os(3) 2.982(2) ? ? yes
Os(2) Os(4) 2.788(2) ? ? yes
Os(2) C(4) 1.89(3) ? ? yes
Os(2) C(5) 1.91(3) ? ? yes
Os(2) C(6) 1.87(3) ? ? yes
Os(3) Os(4) 2.730(2) ? ? yes
Os(3) Br(1) 2.558(3) ? ? yes
Os(3) N(1) 2.00(2) ? ? yes
Os(3) C(7) 1.92(3) ? ? yes
Os(3) C(8) 1.89(3) ? ? yes
Os(4) C(9) 1.85(3) ? ? yes
Os(4) C(10) 2.09(4) ? ? yes
Os(4) C(11) 1.84(3) ? ? yes
O(1) C(1) 1.17(1) ? ? yes
O(2) C(2) 1.09(2) ? ? yes
O(3) C(3) 1.05(3) ? ? yes
O(4) C(4) 1.09(3) ? ? yes
O(5) C(5) 1.11(3) ? ? yes
O(6) C(6) 1.16(3) ? ? yes
O(7) C(7) 1.09(3) ? ? yes
O(8) C(8) 1.18(3) ? ? yes
O(9) C(9) 1.11(3) ? ? yes
O(10) C(10) 1.03(4) ? ? yes
O(11) C(11) 1.17(3) ? ? yes
Os(1) H(2) 1.861 ? ? yes
Os(2) H(1) 1.794 ? ? yes
Os(2) H(2) 1.823 ? ? yes
Os(3) H(1) 1.909 ? ? yes
N(1) H(3) 0.840 ? ? yes
N(1) H(4) 0.841 ? ? yes
